data_4076533
loop_
_publ_author_name
'Arashiba, Kazuya'
'Sasaki, Kouitsu'
'Kuriyama, Shogo'
'Miyake, Yoshihiro'
'Nakanishi, Haruyuki'
'Nishibayashi, Yoshiaki'

_publ_section_title
;
 Synthesis and Protonation of Molybdenum-- and Tungsten--Dinitrogen
 Complexes Bearing PNP-Type Pincer Ligands
;
_journal_issue 5
_journal_name_full Organometallics
_journal_page_first 2035
_journal_paper_doi 10.1021/om300011z
_journal_volume 31
_journal_year 2012
_chemical_formula_moiety 'C26 H52 Mo N5 P3 '
_chemical_formula_sum 'C26 H52 Mo N5 P3'
_chemical_formula_weight 623.59
_space_group_IT_number 14
_symmetry_cell_setting monoclinic
_symmetry_Int_Tables_number 14
_symmetry_space_group_name_Hall '-P 2ybc'
_symmetry_space_group_name_H-M 'P 1 21/c 1'
_cell_angle_alpha 90.0000
_cell_angle_beta 106.435(3)
_cell_angle_gamma 90.0000
_cell_formula_units_Z 4
_cell_length_a 8.8589(8)
_cell_length_b 20.7314(18)
_cell_length_c 17.8396(17)
_cell_measurement_reflns_used 14598
_cell_measurement_temperature 173.1
_cell_measurement_theta_max 27.5
_cell_measurement_theta_min 3.0
_cell_volume 3142.5(5)
_computing_cell_refinement PROCESS-AUTO
_computing_data_collection PROCESS-AUTO
_computing_data_reduction CrystalStructure
_computing_publication_material 'CrystalStructure 3.8'
_computing_structure_refinement CRYSTALS
_computing_structure_solution SHELXS97
_diffrn_ambient_temperature 173.1
_diffrn_detector_area_resol_mean 10.00
_diffrn_measured_fraction_theta_full 0.954
_diffrn_measured_fraction_theta_max 0.954
_diffrn_measurement_device_type 'Rigaku RAXIS-RAPID'
_diffrn_measurement_method \w
_diffrn_radiation_type 'Mo K\a'
_diffrn_radiation_wavelength 0.71075
_diffrn_reflns_av_R_equivalents 0.090
_diffrn_reflns_limit_h_max 10
_diffrn_reflns_limit_h_min -10
_diffrn_reflns_limit_k_max 24
_diffrn_reflns_limit_k_min -24
_diffrn_reflns_limit_l_max 21
_diffrn_reflns_limit_l_min -20
_diffrn_reflns_number 19707
_diffrn_reflns_theta_full 25.35
_diffrn_reflns_theta_max 25.35
_exptl_absorpt_coefficient_mu 0.592
_exptl_absorpt_correction_T_max 0.942
_exptl_absorpt_correction_T_min 0.480
_exptl_absorpt_correction_type multi-scan
_exptl_absorpt_process_details
;
    Higashi, T. (1995). Program for Absorption Correction.
    Rigaku Corporation, Tokyo, Japan.
;
_exptl_crystal_colour purple
_exptl_crystal_density_diffrn 1.318
_exptl_crystal_density_method 'not measured'
_exptl_crystal_description platelet
_exptl_crystal_F_000 1320.00
_exptl_crystal_size_max 0.25
_exptl_crystal_size_mid 0.10
_exptl_crystal_size_min 0.10
_refine_diff_density_max 0.47
_refine_diff_density_min -0.30
_refine_ls_extinction_method none
_refine_ls_goodness_of_fit_ref 1.002
_refine_ls_hydrogen_treatment refall
_refine_ls_number_parameters 368
_refine_ls_number_reflns 5487
_refine_ls_R_factor_gt 0.0330
_refine_ls_shift/su_max 0.0000
_refine_ls_structure_factor_coef Fsqd
_refine_ls_weighting_details 'w = 1/[0.0006Fo^2^ + 0.1600\s(Fo^2^)]/(4Fo^2^)'
_refine_ls_weighting_scheme calc
_refine_ls_wR_factor_ref 0.1090
_reflns_number_gt 2339
_reflns_number_total 5487
_reflns_threshold_expression F^2^>2.0\s(F^2^)
_cod_data_source_file om300011z_si_001.cif
_cod_data_source_block trans-[Mo(N2)2(tBuPNP)(PMe3)]
_cod_original_formula_sum 'C26 H52 Mo N5 P3 '
_cod_database_code 4076533

loop_
_symmetry_equiv_pos_site_id
_symmetry_equiv_pos_as_xyz
1 +X,+Y,+Z
2 -X,1/2+Y,1/2-Z
3 -X,-Y,-Z
4 +X,1/2-Y,1/2+Z

loop_
_atom_site_label
_atom_site_type_symbol
_atom_site_fract_x
_atom_site_fract_y
_atom_site_fract_z
_atom_site_U_iso_or_equiv
_atom_site_adp_type
_atom_site_occupancy
_atom_site_symmetry_multiplicity
_atom_site_calc_flag
_atom_site_refinement_flags
Mo(1) Mo 0.92433(5) 0.64117(2) 0.31059(3) 0.01978(11) Uani 1.00 1 d .
P(1) P 1.13443(15) 0.68027(7) 0.42703(8) 0.0233(3) Uani 1.00 1 d .
P(2) P 0.79810(15) 0.56169(6) 0.20753(8) 0.0222(3) Uani 1.00 1 d .
P(3) P 0.74410(15) 0.73161(7) 0.27759(9) 0.0282(4) Uani 1.00 1 d .
N(1) N 1.0937(4) 0.55730(19) 0.3373(2) 0.0205(11) Uani 1.00 1 d .
N(2) N 1.0481(4) 0.6805(2) 0.2439(2) 0.0229(11) Uani 1.00 1 d .
N(3) N 1.1204(5) 0.7024(2) 0.2071(2) 0.0383(15) Uani 1.00 1 d .
N(4) N 0.7945(4) 0.6074(2) 0.3782(2) 0.0265(12) Uani 1.00 1 d .
N(5) N 0.7206(5) 0.5910(2) 0.4166(2) 0.0416(15) Uani 1.00 1 d .
C(1) C 1.2322(6) 0.7640(2) 0.4405(3) 0.0319(16) Uani 1.00 1 d .
C(2) C 1.2066(6) 0.7933(2) 0.3586(3) 0.0371(17) Uani 1.00 1 d .
C(3) C 1.1545(6) 0.8083(2) 0.4877(3) 0.0401(18) Uani 1.00 1 d .
C(4) C 1.4116(5) 0.7634(2) 0.4794(3) 0.0435(18) Uani 1.00 1 d .
C(5) C 1.1298(5) 0.6520(2) 0.5277(3) 0.0274(14) Uani 1.00 1 d .
C(6) C 0.9858(6) 0.6816(2) 0.5462(3) 0.0359(17) Uani 1.00 1 d .
C(7) C 1.2776(6) 0.6661(3) 0.5958(3) 0.0442(18) Uani 1.00 1 d .
C(8) C 1.1105(6) 0.5778(2) 0.5246(3) 0.0359(17) Uani 1.00 1 d .
C(9) C 1.2972(5) 0.6320(2) 0.4084(3) 0.0283(14) Uani 1.00 1 d .
C(10) C 1.2470(5) 0.5655(2) 0.3805(2) 0.0215(13) Uani 1.00 1 d .
C(11) C 1.3536(5) 0.5151(2) 0.3980(3) 0.0291(15) Uani 1.00 1 d .
C(12) C 1.3058(6) 0.4539(2) 0.3713(3) 0.0346(16) Uani 1.00 1 d .
C(13) C 1.1524(5) 0.4450(2) 0.3257(3) 0.0306(15) Uani 1.00 1 d .
C(14) C 1.0497(5) 0.4965(2) 0.3097(2) 0.0241(14) Uani 1.00 1 d .
C(15) C 0.8831(5) 0.4877(2) 0.2619(3) 0.0273(15) Uani 1.00 1 d .
C(16) C 0.8698(5) 0.5568(2) 0.1165(3) 0.0290(15) Uani 1.00 1 d .
C(17) C 1.0492(5) 0.5479(2) 0.1429(3) 0.0326(16) Uani 1.00 1 d .
C(18) C 0.8036(6) 0.5020(2) 0.0590(3) 0.0427(18) Uani 1.00 1 d .
C(19) C 0.8327(6) 0.6208(2) 0.0714(3) 0.0383(17) Uani 1.00 1 d .
C(20) C 0.5812(5) 0.5363(2) 0.1760(3) 0.0299(15) Uani 1.00 1 d .
C(21) C 0.5453(6) 0.4660(2) 0.1495(3) 0.0405(17) Uani 1.00 1 d .
C(22) C 0.5182(5) 0.5452(2) 0.2477(3) 0.0335(16) Uani 1.00 1 d .
C(23) C 0.4878(5) 0.5820(2) 0.1114(3) 0.0362(16) Uani 1.00 1 d .
C(24) C 0.7657(7) 0.8039(2) 0.3398(4) 0.055(2) Uani 1.00 1 d .
C(25) C 0.5328(6) 0.7200(2) 0.2661(3) 0.0449(19) Uani 1.00 1 d .
C(26) C 0.7308(6) 0.7702(2) 0.1840(3) 0.0456(19) Uani 1.00 1 d .
H(1) H 1.2578 0.7673 0.3293 0.044 Uiso 1.00 1 c R
H(2) H 1.0971 0.7950 0.3326 0.044 Uiso 1.00 1 c R
H(3) H 1.2492 0.8356 0.3633 0.044 Uiso 1.00 1 c R
H(4) H 1.0444 0.8101 0.4632 0.048 Uiso 1.00 1 c R
H(5) H 1.1730 0.7918 0.5392 0.048 Uiso 1.00 1 c R
H(6) H 1.1979 0.8504 0.4899 0.048 Uiso 1.00 1 c R
H(7) H 1.4626 0.7422 0.4460 0.052 Uiso 1.00 1 c R
H(8) H 1.4338 0.7411 0.5278 0.052 Uiso 1.00 1 c R
H(9) H 1.4490 0.8065 0.4882 0.052 Uiso 1.00 1 c R
H(10) H 0.9997 0.7269 0.5525 0.043 Uiso 1.00 1 c R
H(11) H 0.8943 0.6729 0.5044 0.043 Uiso 1.00 1 c R
H(12) H 0.9741 0.6633 0.5930 0.043 Uiso 1.00 1 c R
H(13) H 1.3672 0.6480 0.5845 0.053 Uiso 1.00 1 c R
H(14) H 1.2910 0.7114 0.6023 0.053 Uiso 1.00 1 c R
H(15) H 1.2656 0.6476 0.6425 0.053 Uiso 1.00 1 c R
H(16) H 1.0151 0.5667 0.4866 0.043 Uiso 1.00 1 c R
H(17) H 1.1966 0.5588 0.5110 0.043 Uiso 1.00 1 c R
H(18) H 1.1078 0.5624 0.5744 0.043 Uiso 1.00 1 c R
H(19) H 1.3340 0.6533 0.3699 0.034 Uiso 1.00 1 c R
H(20) H 1.3802 0.6291 0.4556 0.034 Uiso 1.00 1 c R
H(21) H 1.4591 0.5226 0.4282 0.035 Uiso 1.00 1 c R
H(22) H 1.3767 0.4185 0.3840 0.042 Uiso 1.00 1 c R
H(23) H 1.1180 0.4034 0.3055 0.037 Uiso 1.00 1 c R
H(24) H 0.8217 0.4761 0.2957 0.033 Uiso 1.00 1 c R
H(25) H 0.8793 0.4540 0.2254 0.033 Uiso 1.00 1 c R
H(26) H 1.0951 0.5794 0.1812 0.039 Uiso 1.00 1 c R
H(27) H 1.0739 0.5060 0.1646 0.039 Uiso 1.00 1 c R
H(28) H 1.0896 0.5527 0.0992 0.039 Uiso 1.00 1 c R
H(29) H 0.7920 0.4643 0.0872 0.051 Uiso 1.00 1 c R
H(30) H 0.7040 0.5143 0.0255 0.051 Uiso 1.00 1 c R
H(31) H 0.8738 0.4933 0.0286 0.051 Uiso 1.00 1 c R
H(32) H 0.8962 0.6541 0.1008 0.046 Uiso 1.00 1 c R
H(33) H 0.8542 0.6166 0.0224 0.046 Uiso 1.00 1 c R
H(34) H 0.7248 0.6312 0.0632 0.046 Uiso 1.00 1 c R
H(35) H 0.4351 0.4587 0.1369 0.049 Uiso 1.00 1 c R
H(36) H 0.5804 0.4581 0.1047 0.049 Uiso 1.00 1 c R
H(37) H 0.5983 0.4377 0.1904 0.049 Uiso 1.00 1 c R
H(38) H 0.5549 0.5109 0.2836 0.040 Uiso 1.00 1 c R
H(39) H 0.5547 0.5851 0.2724 0.040 Uiso 1.00 1 c R
H(40) H 0.4064 0.5451 0.2313 0.040 Uiso 1.00 1 c R
H(41) H 0.5005 0.5690 0.0625 0.044 Uiso 1.00 1 c R
H(42) H 0.3794 0.5804 0.1091 0.044 Uiso 1.00 1 c R
H(43) H 0.5257 0.6248 0.1226 0.044 Uiso 1.00 1 c R
H(44) H 0.8709 0.8192 0.3515 0.066 Uiso 1.00 1 c R
H(45) H 0.6957 0.8365 0.3129 0.066 Uiso 1.00 1 c R
H(46) H 0.7417 0.7933 0.3869 0.066 Uiso 1.00 1 c R
H(47) H 0.4816 0.7607 0.2597 0.054 Uiso 1.00 1 c R
H(48) H 0.5192 0.6993 0.3113 0.054 Uiso 1.00 1 c R
H(49) H 0.4885 0.6940 0.2214 0.054 Uiso 1.00 1 c R
H(50) H 0.8333 0.7815 0.1817 0.055 Uiso 1.00 1 c R
H(51) H 0.6843 0.7411 0.1427 0.055 Uiso 1.00 1 c R
H(52) H 0.6680 0.8079 0.1789 0.055 Uiso 1.00 1 c R

loop_
_atom_site_aniso_label
_atom_site_aniso_U_11
_atom_site_aniso_U_22
_atom_site_aniso_U_33
_atom_site_aniso_U_12
_atom_site_aniso_U_13
_atom_site_aniso_U_23
Mo(1) 0.0190(2) 0.0221(2) 0.0187(2) -0.0003(2) 0.00620(16) -0.0003(2)
P(1) 0.0234(7) 0.0261(7) 0.0201(7) -0.0024(6) 0.0058(5) -0.0034(6)
P(2) 0.0230(6) 0.0261(7) 0.0166(7) -0.0033(5) 0.0042(5) -0.0008(5)
P(3) 0.0246(7) 0.0258(8) 0.0343(8) 0.0029(6) 0.0086(6) -0.0003(6)
N(1) 0.022(2) 0.024(2) 0.017(2) -0.0002(18) 0.0080(17) 0.0023(19)
N(2) 0.021(2) 0.026(2) 0.020(2) 0.0004(19) 0.0039(19) -0.004(2)
N(3) 0.037(2) 0.047(3) 0.033(3) -0.012(2) 0.012(2) 0.001(2)
N(4) 0.025(2) 0.033(2) 0.023(2) -0.003(2) 0.009(2) -0.001(2)
N(5) 0.038(2) 0.060(3) 0.028(2) -0.017(2) 0.011(2) -0.001(2)
C(1) 0.033(3) 0.029(3) 0.035(3) -0.002(2) 0.011(2) -0.005(2)
C(2) 0.041(3) 0.034(3) 0.040(3) -0.011(2) 0.016(2) -0.003(2)
C(3) 0.045(3) 0.032(3) 0.044(3) -0.004(2) 0.014(3) -0.007(2)
C(4) 0.034(3) 0.043(3) 0.050(4) -0.010(2) 0.007(2) -0.007(3)
C(5) 0.030(2) 0.025(3) 0.025(3) -0.007(2) 0.005(2) -0.005(2)
C(6) 0.043(3) 0.042(3) 0.027(3) -0.006(2) 0.016(2) -0.004(2)
C(7) 0.048(3) 0.054(4) 0.026(3) -0.006(3) 0.004(2) 0.001(2)
C(8) 0.041(3) 0.046(3) 0.023(3) 0.002(2) 0.012(2) 0.005(2)
C(9) 0.022(2) 0.034(3) 0.029(3) -0.004(2) 0.006(2) -0.002(2)
C(10) 0.019(2) 0.030(3) 0.015(2) 0.000(2) 0.005(2) 0.004(2)
C(11) 0.024(2) 0.034(3) 0.028(3) 0.003(2) 0.006(2) 0.001(2)
C(12) 0.034(3) 0.033(3) 0.037(3) 0.012(2) 0.010(2) 0.004(2)
C(13) 0.035(3) 0.015(2) 0.040(3) 0.005(2) 0.008(2) 0.003(2)
C(14) 0.027(2) 0.024(2) 0.023(3) -0.005(2) 0.010(2) -0.001(2)
C(15) 0.028(2) 0.025(3) 0.026(3) 0.002(2) 0.003(2) -0.001(2)
C(16) 0.025(2) 0.036(3) 0.026(3) -0.002(2) 0.005(2) 0.003(2)
C(17) 0.037(3) 0.035(3) 0.031(3) -0.005(2) 0.020(2) -0.008(2)
C(18) 0.046(3) 0.050(4) 0.034(3) -0.009(3) 0.014(2) -0.016(3)
C(19) 0.030(3) 0.057(4) 0.026(3) -0.008(2) 0.006(2) 0.002(2)
C(20) 0.024(2) 0.031(3) 0.032(3) -0.002(2) 0.004(2) 0.005(2)
C(21) 0.034(3) 0.044(3) 0.040(3) -0.009(2) 0.004(2) -0.002(3)
C(22) 0.024(2) 0.049(3) 0.032(3) -0.003(2) 0.015(2) 0.006(2)
C(23) 0.024(2) 0.044(3) 0.036(3) -0.004(2) 0.001(2) 0.004(2)
C(24) 0.046(3) 0.043(4) 0.065(4) 0.011(3) -0.003(3) -0.021(3)
C(25) 0.034(3) 0.045(3) 0.061(4) 0.010(2) 0.022(3) 0.009(3)
C(26) 0.041(3) 0.039(3) 0.056(4) 0.012(2) 0.013(3) 0.021(3)

loop_
_atom_type_symbol
_atom_type_description
_atom_type_scat_dispersion_real
_atom_type_scat_dispersion_imag
_atom_type_scat_source
C C 0.003 0.002
;
International Tables for Crystallography
(1992, Vol. C, Tables 4.2.6.8 and 6.1.1.4)
;
H H 0.000 0.000
;
International Tables for Crystallography
(1992, Vol. C, Table 6.1.1.4)
;
N N 0.006 0.003
;
International Tables for Crystallography
(1992, Vol. C, Tables 4.2.6.8 and 6.1.1.4)
;
P P 0.102 0.094
;
International Tables for Crystallography
(1992, Vol. C, Tables 4.2.6.8 and 6.1.1.4)
;
Mo Mo -1.683 0.686
;
International Tables for Crystallography
(1992, Vol. C, Tables 4.2.6.8 and 6.1.1.4)
;

loop_
_geom_angle_atom_site_label_1
_geom_angle_atom_site_label_2
_geom_angle_atom_site_label_3
_geom_angle
_geom_angle_publ_flag
P(1) Mo(1) P(2) 154.52(4) yes
P(1) Mo(1) P(3) 103.61(4) yes
P(1) Mo(1) N(1) 77.30(9) yes
P(1) Mo(1) N(2) 87.58(11) yes
P(1) Mo(1) N(4) 91.85(11) yes
P(2) Mo(1) P(3) 101.85(4) yes
P(2) Mo(1) N(1) 77.22(9) yes
P(2) Mo(1) N(2) 92.16(11) yes
P(2) Mo(1) N(4) 89.92(12) yes
P(3) Mo(1) N(1) 178.05(11) yes
P(3) Mo(1) N(2) 88.53(12) yes
P(3) Mo(1) N(4) 88.05(12) yes
N(1) Mo(1) N(2) 89.78(15) yes
N(1) Mo(1) N(4) 93.66(16) yes
N(2) Mo(1) N(4) 176.30(17) yes
Mo(1) P(1) C(1) 126.84(16) yes
Mo(1) P(1) C(5) 118.35(15) yes
Mo(1) P(1) C(9) 96.30(15) yes
C(1) P(1) C(5) 106.8(2) yes
C(1) P(1) C(9) 99.4(2) yes
C(5) P(1) C(9) 103.2(2) yes
Mo(1) P(2) C(15) 97.48(15) yes
Mo(1) P(2) C(16) 118.48(16) yes
Mo(1) P(2) C(20) 127.09(18) yes
C(15) P(2) C(16) 102.5(2) yes
C(15) P(2) C(20) 98.7(2) yes
C(16) P(2) C(20) 106.4(2) yes
Mo(1) P(3) C(24) 122.28(18) yes
Mo(1) P(3) C(25) 120.34(19) yes
Mo(1) P(3) C(26) 115.4(2) yes
C(24) P(3) C(25) 95.9(2) yes
C(24) P(3) C(26) 99.4(2) yes
C(25) P(3) C(26) 98.9(2) yes
Mo(1) N(1) C(10) 121.2(3) yes
Mo(1) N(1) C(14) 121.9(2) yes
C(10) N(1) C(14) 116.9(3) yes
Mo(1) N(2) N(3) 178.8(3) yes
Mo(1) N(4) N(5) 177.2(4) yes
P(1) C(1) C(2) 107.3(3) yes
P(1) C(1) C(3) 110.6(3) yes
P(1) C(1) C(4) 114.8(3) yes
C(2) C(1) C(3) 108.4(4) yes
C(2) C(1) C(4) 106.6(4) yes
C(3) C(1) C(4) 108.9(4) yes
P(1) C(5) C(6) 108.7(3) yes
P(1) C(5) C(7) 116.4(3) yes
P(1) C(5) C(8) 107.7(3) yes
C(6) C(5) C(7) 109.2(4) yes
C(6) C(5) C(8) 108.4(4) yes
C(7) C(5) C(8) 106.1(3) yes
P(1) C(9) C(10) 112.6(3) yes
N(1) C(10) C(9) 117.2(4) yes
N(1) C(10) C(11) 122.6(4) yes
C(9) C(10) C(11) 120.2(3) yes
C(10) C(11) C(12) 119.6(4) yes
C(11) C(12) C(13) 118.7(4) yes
C(12) C(13) C(14) 119.9(4) yes
N(1) C(14) C(13) 122.2(3) yes
N(1) C(14) C(15) 117.0(4) yes
C(13) C(14) C(15) 120.8(4) yes
P(2) C(15) C(14) 112.8(3) yes
P(2) C(16) C(17) 108.1(3) yes
P(2) C(16) C(18) 117.0(4) yes
P(2) C(16) C(19) 109.0(3) yes
C(17) C(16) C(18) 106.4(4) yes
C(17) C(16) C(19) 108.2(4) yes
C(18) C(16) C(19) 107.7(4) yes
P(2) C(20) C(21) 117.0(3) yes
P(2) C(20) C(22) 106.9(3) yes
P(2) C(20) C(23) 109.4(3) yes
C(21) C(20) C(22) 106.1(4) yes
C(21) C(20) C(23) 109.4(4) yes
C(22) C(20) C(23) 107.6(4) yes
C(1) C(2) H(1) 109.5 no
C(1) C(2) H(2) 109.5 no
C(1) C(2) H(3) 109.5 no
H(1) C(2) H(2) 109.5 no
H(1) C(2) H(3) 109.5 no
H(2) C(2) H(3) 109.5 no
C(1) C(3) H(4) 109.5 no
C(1) C(3) H(5) 109.5 no
C(1) C(3) H(6) 109.5 no
H(4) C(3) H(5) 109.5 no
H(4) C(3) H(6) 109.5 no
H(5) C(3) H(6) 109.5 no
C(1) C(4) H(7) 109.5 no
C(1) C(4) H(8) 109.5 no
C(1) C(4) H(9) 109.5 no
H(7) C(4) H(8) 109.5 no
H(7) C(4) H(9) 109.5 no
H(8) C(4) H(9) 109.5 no
C(5) C(6) H(10) 109.5 no
C(5) C(6) H(11) 109.5 no
C(5) C(6) H(12) 109.5 no
H(10) C(6) H(11) 109.5 no
H(10) C(6) H(12) 109.5 no
H(11) C(6) H(12) 109.5 no
C(5) C(7) H(13) 109.5 no
C(5) C(7) H(14) 109.5 no
C(5) C(7) H(15) 109.5 no
H(13) C(7) H(14) 109.5 no
H(13) C(7) H(15) 109.5 no
H(14) C(7) H(15) 109.5 no
C(5) C(8) H(16) 109.5 no
C(5) C(8) H(17) 109.5 no
C(5) C(8) H(18) 109.5 no
H(16) C(8) H(17) 109.5 no
H(16) C(8) H(18) 109.5 no
H(17) C(8) H(18) 109.5 no
P(1) C(9) H(19) 108.7 no
P(1) C(9) H(20) 108.7 no
C(10) C(9) H(19) 108.7 no
C(10) C(9) H(20) 108.7 no
H(19) C(9) H(20) 109.5 no
C(10) C(11) H(21) 120.2 no
C(12) C(11) H(21) 120.2 no
C(11) C(12) H(22) 120.7 no
C(13) C(12) H(22) 120.7 no
C(12) C(13) H(23) 120.0 no
C(14) C(13) H(23) 120.0 no
P(2) C(15) H(24) 108.6 no
P(2) C(15) H(25) 108.6 no
C(14) C(15) H(24) 108.6 no
C(14) C(15) H(25) 108.6 no
H(24) C(15) H(25) 109.5 no
C(16) C(17) H(26) 109.5 no
C(16) C(17) H(27) 109.5 no
C(16) C(17) H(28) 109.5 no
H(26) C(17) H(27) 109.5 no
H(26) C(17) H(28) 109.5 no
H(27) C(17) H(28) 109.5 no
C(16) C(18) H(29) 109.5 no
C(16) C(18) H(30) 109.5 no
C(16) C(18) H(31) 109.5 no
H(29) C(18) H(30) 109.5 no
H(29) C(18) H(31) 109.5 no
H(30) C(18) H(31) 109.5 no
C(16) C(19) H(32) 109.5 no
C(16) C(19) H(33) 109.5 no
C(16) C(19) H(34) 109.5 no
H(32) C(19) H(33) 109.5 no
H(32) C(19) H(34) 109.5 no
H(33) C(19) H(34) 109.5 no
C(20) C(21) H(35) 109.5 no
C(20) C(21) H(36) 109.5 no
C(20) C(21) H(37) 109.5 no
H(35) C(21) H(36) 109.5 no
H(35) C(21) H(37) 109.5 no
H(36) C(21) H(37) 109.5 no
C(20) C(22) H(38) 109.5 no
C(20) C(22) H(39) 109.5 no
C(20) C(22) H(40) 109.5 no
H(38) C(22) H(39) 109.5 no
H(38) C(22) H(40) 109.5 no
H(39) C(22) H(40) 109.5 no
C(20) C(23) H(41) 109.5 no
C(20) C(23) H(42) 109.5 no
C(20) C(23) H(43) 109.5 no
H(41) C(23) H(42) 109.5 no
H(41) C(23) H(43) 109.5 no
H(42) C(23) H(43) 109.5 no
P(3) C(24) H(44) 109.5 no
P(3) C(24) H(45) 109.5 no
P(3) C(24) H(46) 109.5 no
H(44) C(24) H(45) 109.5 no
H(44) C(24) H(46) 109.5 no
H(45) C(24) H(46) 109.5 no
P(3) C(25) H(47) 109.5 no
P(3) C(25) H(48) 109.5 no
P(3) C(25) H(49) 109.5 no
H(47) C(25) H(48) 109.5 no
H(47) C(25) H(49) 109.5 no
H(48) C(25) H(49) 109.5 no
P(3) C(26) H(50) 109.5 no
P(3) C(26) H(51) 109.5 no
P(3) C(26) H(52) 109.5 no
H(50) C(26) H(51) 109.5 no
H(50) C(26) H(52) 109.5 no
H(51) C(26) H(52) 109.5 no

loop_
_geom_bond_atom_site_label_1
_geom_bond_atom_site_label_2
_geom_bond_distance
_geom_bond_publ_flag
Mo(1) P(1) 2.4997(12) yes
Mo(1) P(2) 2.4865(13) yes
Mo(1) P(3) 2.4248(14) yes
Mo(1) N(1) 2.258(3) yes
Mo(1) N(2) 2.005(4) yes
Mo(1) N(4) 2.013(4) yes
P(1) C(1) 1.924(5) yes
P(1) C(5) 1.901(5) yes
P(1) C(9) 1.861(5) yes
P(2) C(15) 1.856(4) yes
P(2) C(16) 1.906(6) yes
P(2) C(20) 1.917(5) yes
P(3) C(24) 1.842(6) yes
P(3) C(25) 1.840(5) yes
P(3) C(26) 1.824(6) yes
N(1) C(10) 1.369(5) yes
N(1) C(14) 1.369(6) yes
N(2) N(3) 1.134(7) yes
N(4) N(5) 1.126(7) yes
C(1) C(2) 1.539(7) yes
C(1) C(3) 1.534(8) yes
C(1) C(4) 1.544(6) yes
C(5) C(6) 1.533(8) yes
C(5) C(7) 1.541(6) yes
C(5) C(8) 1.546(7) yes
C(9) C(10) 1.491(6) yes
C(10) C(11) 1.383(6) yes
C(11) C(12) 1.379(7) yes
C(12) C(13) 1.384(6) yes
C(13) C(14) 1.380(6) yes
C(14) C(15) 1.492(6) yes
C(16) C(17) 1.536(6) yes
C(16) C(18) 1.532(7) yes
C(16) C(19) 1.539(7) yes
C(20) C(21) 1.537(7) yes
C(20) C(22) 1.545(8) yes
C(20) C(23) 1.541(7) yes
C(2) H(1) 0.950 no
C(2) H(2) 0.950 no
C(2) H(3) 0.950 no
C(3) H(4) 0.950 no
C(3) H(5) 0.950 no
C(3) H(6) 0.950 no
C(4) H(7) 0.950 no
C(4) H(8) 0.950 no
C(4) H(9) 0.950 no
C(6) H(10) 0.950 no
C(6) H(11) 0.950 no
C(6) H(12) 0.950 no
C(7) H(13) 0.950 no
C(7) H(14) 0.950 no
C(7) H(15) 0.950 no
C(8) H(16) 0.950 no
C(8) H(17) 0.950 no
C(8) H(18) 0.950 no
C(9) H(19) 0.950 no
C(9) H(20) 0.950 no
C(11) H(21) 0.950 no
C(12) H(22) 0.950 no
C(13) H(23) 0.950 no
C(15) H(24) 0.950 no
C(15) H(25) 0.950 no
C(17) H(26) 0.950 no
C(17) H(27) 0.950 no
C(17) H(28) 0.950 no
C(18) H(29) 0.950 no
C(18) H(30) 0.950 no
C(18) H(31) 0.950 no
C(19) H(32) 0.950 no
C(19) H(33) 0.950 no
C(19) H(34) 0.950 no
C(21) H(35) 0.950 no
C(21) H(36) 0.950 no
C(21) H(37) 0.950 no
C(22) H(38) 0.950 no
C(22) H(39) 0.950 no
C(22) H(40) 0.950 no
C(23) H(41) 0.950 no
C(23) H(42) 0.950 no
C(23) H(43) 0.950 no
C(24) H(44) 0.950 no
C(24) H(45) 0.950 no
C(24) H(46) 0.950 no
C(25) H(47) 0.950 no
C(25) H(48) 0.950 no
C(25) H(49) 0.950 no
C(26) H(50) 0.950 no
C(26) H(51) 0.950 no
C(26) H(52) 0.950 no

loop_
_geom_contact_atom_site_label_1
_geom_contact_atom_site_label_2
_geom_contact_distance
_geom_contact_site_symmetry_2
N(3) C(25) 3.523(6) 1_655
N(5) C(11) 3.542(7) 1_455
C(11) N(5) 3.542(7) 1_655
C(11) C(22) 3.452(8) 1_655
C(22) C(11) 3.452(8) 1_455
C(25) N(3) 3.523(6) 1_455
N(3) H(5) 3.161 4_564
N(3) H(10) 3.038 4_564
N(3) H(12) 3.476 4_564
N(3) H(14) 3.251 4_564
N(3) H(47) 3.298 1_655
N(3) H(48) 3.496 1_655
N(3) H(49) 3.202 1_655
N(5) H(17) 3.365 3_766
N(5) H(18) 3.510 3_766
N(5) H(19) 3.532 1_455
N(5) H(20) 3.375 1_455
N(5) H(21) 2.774 1_455
C(2) H(47) 3.454 1_655
C(3) H(29) 3.582 2_755
C(3) H(32) 3.539 4_565
C(3) H(33) 3.290 4_565
C(3) H(42) 3.398 4_665
C(4) H(34) 3.516 4_665
C(4) H(43) 3.386 4_665
C(4) H(51) 3.218 4_665
C(6) H(23) 3.511 3_766
C(6) H(50) 3.178 4_565
C(7) H(22) 3.459 3_866
C(7) H(47) 3.336 4_665
C(7) H(52) 3.399 4_665
C(8) H(16) 3.183 3_766
C(8) H(24) 3.286 3_766
C(9) H(48) 3.279 1_655
C(10) H(40) 3.374 1_655
C(11) H(21) 3.173 3_866
C(11) H(38) 3.068 1_655
C(11) H(39) 3.544 1_655
C(11) H(40) 3.199 1_655
C(12) H(13) 3.490 3_866
C(12) H(38) 3.267 1_655
C(12) H(40) 3.445 1_655
C(12) H(52) 3.183 2_745
C(13) H(12) 3.052 3_766
C(13) H(18) 3.293 3_766
C(13) H(50) 3.396 2_745
C(13) H(52) 3.269 2_745
C(14) H(18) 3.058 3_766
C(15) H(18) 3.080 3_766
C(17) H(31) 3.427 3_765
C(17) H(40) 3.112 1_655
C(17) H(42) 3.221 1_655
C(18) H(6) 3.261 2_745
C(18) H(28) 3.415 3_765
C(18) H(41) 3.288 3_665
C(18) H(42) 3.434 3_665
C(19) H(4) 3.368 4_564
C(19) H(10) 3.543 4_564
C(21) H(3) 3.302 2_745
C(21) H(30) 3.300 3_665
C(22) H(21) 3.437 1_455
C(23) H(6) 3.179 4_464
C(23) H(9) 3.141 4_464
C(23) H(28) 3.525 1_455
C(23) H(30) 3.238 3_665
C(24) H(33) 3.536 4_565
C(25) H(1) 3.118 1_455
C(25) H(7) 3.468 1_455
C(25) H(14) 3.407 4_464
C(25) H(19) 3.207 1_455
C(26) H(8) 3.255 4_464
C(26) H(12) 3.341 4_564
C(26) H(22) 3.345 2_755
C(26) H(23) 3.053 2_755
H(1) C(25) 3.118 1_655
H(1) H(47) 2.624 1_655
H(1) H(48) 2.806 1_655
H(1) H(49) 3.523 1_655
H(2) H(23) 3.479 2_755
H(2) H(25) 3.479 2_755
H(3) C(21) 3.302 2_755
H(3) H(25) 2.966 2_755
H(3) H(29) 2.866 2_755
H(3) H(36) 2.927 2_755
H(3) H(37) 2.821 2_755
H(3) H(47) 3.495 1_655
H(4) C(19) 3.368 4_565
H(4) H(32) 3.181 4_565
H(4) H(33) 2.697 4_565
H(5) N(3) 3.161 4_565
H(5) H(28) 3.541 4_565
H(5) H(32) 3.163 4_565
H(5) H(33) 3.347 4_565
H(5) H(42) 3.260 4_665
H(5) H(43) 3.512 4_665
H(6) C(18) 3.261 2_755
H(6) C(23) 3.179 4_665
H(6) H(28) 3.135 4_565
H(6) H(29) 2.747 2_755
H(6) H(30) 3.537 2_755
H(6) H(31) 3.030 2_755
H(6) H(33) 3.328 4_565
H(6) H(41) 3.114 4_665
H(6) H(42) 2.690 4_665
H(6) H(43) 3.227 4_665
H(7) C(25) 3.468 1_655
H(7) H(46) 3.134 1_655
H(7) H(47) 3.397 1_655
H(7) H(48) 2.739 1_655
H(7) H(51) 3.521 4_665
H(8) C(26) 3.255 4_665
H(8) H(43) 3.236 4_665
H(8) H(51) 2.587 4_665
H(8) H(52) 3.072 4_665
H(9) C(23) 3.141 4_665
H(9) H(34) 2.753 4_665
H(9) H(36) 3.529 2_755
H(9) H(41) 2.879 4_665
H(9) H(42) 3.359 4_665
H(9) H(43) 2.706 4_665
H(9) H(46) 3.566 1_655
H(9) H(51) 3.109 4_665
H(10) N(3) 3.038 4_565
H(10) C(19) 3.543 4_565
H(10) H(32) 2.848 4_565
H(10) H(33) 3.477 4_565
H(10) H(50) 3.072 4_565
H(11) H(50) 3.486 4_565
H(12) N(3) 3.476 4_565
H(12) C(13) 3.052 3_766
H(12) C(26) 3.341 4_565
H(12) H(23) 2.587 3_766
H(12) H(50) 2.546 4_565
H(12) H(51) 3.548 4_565
H(12) H(52) 3.522 4_565
H(13) C(12) 3.490 3_866
H(13) H(22) 2.577 3_866
H(13) H(47) 3.547 4_665
H(13) H(51) 3.550 4_665
H(13) H(52) 2.869 4_665
H(14) N(3) 3.251 4_565
H(14) C(25) 3.407 4_665
H(14) H(47) 2.896 4_665
H(14) H(49) 3.053 4_665
H(14) H(51) 3.494 4_665
H(14) H(52) 3.255 4_665
H(15) H(24) 2.979 3_766
H(15) H(37) 3.382 3_766
H(15) H(47) 3.063 4_665
H(15) H(52) 3.560 4_665
H(16) C(8) 3.183 3_766
H(16) H(16) 2.834 3_766
H(16) H(17) 3.216 3_766
H(16) H(18) 2.977 3_766
H(17) N(5) 3.365 3_766
H(17) H(16) 3.216 3_766
H(17) H(21) 3.385 3_866
H(17) H(24) 3.573 3_766
H(18) N(5) 3.510 3_766
H(18) C(13) 3.293 3_766
H(18) C(14) 3.058 3_766
H(18) C(15) 3.080 3_766
H(18) H(16) 2.977 3_766
H(18) H(23) 3.394 3_766
H(18) H(24) 2.363 3_766
H(18) H(25) 3.558 3_766
H(19) N(5) 3.532 1_655
H(19) C(25) 3.207 1_655
H(19) H(39) 3.282 1_655
H(19) H(40) 3.530 1_655
H(19) H(47) 3.462 1_655
H(19) H(48) 2.380 1_655
H(19) H(49) 3.413 1_655
H(20) N(5) 3.375 1_655
H(20) H(22) 3.211 3_866
H(20) H(48) 3.474 1_655
H(21) N(5) 2.774 1_655
H(21) C(11) 3.173 3_866
H(21) C(22) 3.437 1_655
H(21) H(17) 3.385 3_866
H(21) H(21) 2.630 3_866
H(21) H(22) 3.474 3_866
H(21) H(38) 2.945 1_655
H(21) H(39) 3.384 1_655
H(21) H(40) 3.441 1_655
H(22) C(7) 3.459 3_866
H(22) C(26) 3.345 2_745
H(22) H(13) 2.577 3_866
H(22) H(20) 3.211 3_866
H(22) H(21) 3.474 3_866
H(22) H(38) 3.312 1_655
H(22) H(50) 3.417 2_745
H(22) H(52) 2.534 2_745
H(23) C(6) 3.511 3_766
H(23) C(26) 3.053 2_745
H(23) H(2) 3.479 2_745
H(23) H(12) 2.587 3_766
H(23) H(18) 3.394 3_766
H(23) H(44) 3.326 2_745
H(23) H(45) 3.330 2_745
H(23) H(50) 2.564 2_745
H(23) H(52) 2.701 2_745
H(24) C(8) 3.286 3_766
H(24) H(15) 2.979 3_766
H(24) H(17) 3.573 3_766
H(24) H(18) 2.363 3_766
H(25) H(2) 3.479 2_745
H(25) H(3) 2.966 2_745
H(25) H(18) 3.558 3_766
H(26) H(40) 2.742 1_655
H(26) H(42) 3.135 1_655
H(27) H(35) 3.513 1_655
H(27) H(40) 2.961 1_655
H(27) H(42) 3.493 1_655
H(28) C(18) 3.415 3_765
H(28) C(23) 3.525 1_655
H(28) H(5) 3.541 4_564
H(28) H(6) 3.135 4_564
H(28) H(30) 3.540 3_765
H(28) H(31) 2.577 3_765
H(28) H(35) 3.530 1_655
H(28) H(40) 3.117 1_655
H(28) H(42) 2.588 1_655
H(29) C(3) 3.582 2_745
H(29) H(3) 2.866 2_745
H(29) H(6) 2.747 2_745
H(29) H(41) 3.225 3_665
H(29) H(42) 3.524 3_665
H(30) C(21) 3.300 3_665
H(30) C(23) 3.238 3_665
H(30) H(6) 3.537 2_745
H(30) H(28) 3.540 3_765
H(30) H(30) 3.518 3_665
H(30) H(35) 2.866 3_665
H(30) H(36) 2.959 3_665
H(30) H(41) 2.667 3_665
H(30) H(42) 3.028 3_665
H(31) C(17) 3.427 3_765
H(31) H(6) 3.030 2_745
H(31) H(28) 2.577 3_765
H(31) H(31) 2.723 3_765
H(31) H(35) 3.554 3_665
H(31) H(41) 3.501 3_665
H(31) H(42) 3.208 3_665
H(32) C(3) 3.539 4_564
H(32) H(4) 3.181 4_564
H(32) H(5) 3.163 4_564
H(32) H(10) 2.848 4_564
H(33) C(3) 3.290 4_564
H(33) C(24) 3.536 4_564
H(33) H(4) 2.697 4_564
H(33) H(5) 3.347 4_564
H(33) H(6) 3.328 4_564
H(33) H(10) 3.477 4_564
H(33) H(35) 3.600 3_665
H(33) H(44) 3.367 4_564
H(33) H(46) 2.994 4_564
H(34) C(4) 3.516 4_464
H(34) H(9) 2.753 4_464
H(34) H(46) 3.553 4_564
H(35) H(27) 3.513 1_455
H(35) H(28) 3.530 1_455
H(35) H(30) 2.866 3_665
H(35) H(31) 3.554 3_665
H(35) H(33) 3.600 3_665
H(35) H(45) 3.024 2_645
H(36) H(3) 2.927 2_745
H(36) H(9) 3.529 2_745
H(36) H(30) 2.959 3_665
H(36) H(41) 2.917 3_665
H(37) H(3) 2.821 2_745
H(37) H(15) 3.382 3_766
H(37) H(45) 3.332 2_645
H(38) C(11) 3.068 1_455
H(38) C(12) 3.267 1_455
H(38) H(21) 2.945 1_455
H(38) H(22) 3.312 1_455
H(39) C(11) 3.544 1_455
H(39) H(19) 3.282 1_455
H(39) H(21) 3.384 1_455
H(40) C(10) 3.374 1_455
H(40) C(11) 3.199 1_455
H(40) C(12) 3.445 1_455
H(40) C(17) 3.112 1_455
H(40) H(19) 3.530 1_455
H(40) H(21) 3.441 1_455
H(40) H(26) 2.742 1_455
H(40) H(27) 2.961 1_455
H(40) H(28) 3.117 1_455
H(41) C(18) 3.288 3_665
H(41) H(6) 3.114 4_464
H(41) H(9) 2.879 4_464
H(41) H(29) 3.225 3_665
H(41) H(30) 2.667 3_665
H(41) H(31) 3.501 3_665
H(41) H(36) 2.917 3_665
H(42) C(3) 3.398 4_464
H(42) C(17) 3.221 1_455
H(42) C(18) 3.434 3_665
H(42) H(5) 3.260 4_464
H(42) H(6) 2.690 4_464
H(42) H(9) 3.359 4_464
H(42) H(26) 3.135 1_455
H(42) H(27) 3.493 1_455
H(42) H(28) 2.588 1_455
H(42) H(29) 3.524 3_665
H(42) H(30) 3.028 3_665
H(42) H(31) 3.208 3_665
H(43) C(4) 3.386 4_464
H(43) H(5) 3.512 4_464
H(43) H(6) 3.227 4_464
H(43) H(8) 3.236 4_464
H(43) H(9) 2.706 4_464
H(44) H(23) 3.326 2_755
H(44) H(33) 3.367 4_565
H(45) H(23) 3.330 2_755
H(45) H(35) 3.024 2_655
H(45) H(37) 3.332 2_655
H(46) H(7) 3.134 1_455
H(46) H(9) 3.566 1_455
H(46) H(33) 2.994 4_565
H(46) H(34) 3.553 4_565
H(47) N(3) 3.298 1_455
H(47) C(2) 3.454 1_455
H(47) C(7) 3.336 4_464
H(47) H(1) 2.624 1_455
H(47) H(3) 3.495 1_455
H(47) H(7) 3.397 1_455
H(47) H(13) 3.547 4_464
H(47) H(14) 2.896 4_464
H(47) H(15) 3.063 4_464
H(47) H(19) 3.462 1_455
H(48) N(3) 3.496 1_455
H(48) C(9) 3.279 1_455
H(48) H(1) 2.806 1_455
H(48) H(7) 2.739 1_455
H(48) H(19) 2.380 1_455
H(48) H(20) 3.474 1_455
H(49) N(3) 3.202 1_455
H(49) H(1) 3.523 1_455
H(49) H(14) 3.053 4_464
H(49) H(19) 3.413 1_455
H(50) C(6) 3.178 4_564
H(50) C(13) 3.396 2_755
H(50) H(10) 3.072 4_564
H(50) H(11) 3.486 4_564
H(50) H(12) 2.546 4_564
H(50) H(22) 3.417 2_755
H(50) H(23) 2.564 2_755
H(51) C(4) 3.218 4_464
H(51) H(7) 3.521 4_464
H(51) H(8) 2.587 4_464
H(51) H(9) 3.109 4_464
H(51) H(12) 3.548 4_564
H(51) H(13) 3.550 4_464
H(51) H(14) 3.494 4_464
H(52) C(7) 3.399 4_464
H(52) C(12) 3.183 2_755
H(52) C(13) 3.269 2_755
H(52) H(8) 3.072 4_464
H(52) H(12) 3.522 4_564
H(52) H(13) 2.869 4_464
H(52) H(14) 3.255 4_464
H(52) H(15) 3.560 4_464
H(52) H(22) 2.534 2_755
H(52) H(23) 2.701 2_755

loop_
_geom_torsion_atom_site_label_1
_geom_torsion_atom_site_label_2
_geom_torsion_atom_site_label_3
_geom_torsion_atom_site_label_4
_geom_torsion
P(1) Mo(1) P(2) C(15) 26.9(2)
P(1) Mo(1) P(2) C(16) -81.7(2)
P(1) Mo(1) P(2) C(20) 133.8(2)
P(2) Mo(1) P(1) C(1) 134.5(2)
P(2) Mo(1) P(1) C(5) -80.9(2)
P(2) Mo(1) P(1) C(9) 27.8(2)
P(1) Mo(1) P(3) C(24) -6.8(2)
P(1) Mo(1) P(3) C(25) -127.5(2)
P(1) Mo(1) P(3) C(26) 114.0(2)
P(3) Mo(1) P(1) C(1) -43.3(2)
P(3) Mo(1) P(1) C(5) 101.28(19)
P(3) Mo(1) P(1) C(9) -150.07(17)
P(1) Mo(1) N(1) C(10) -20.7(3)
P(1) Mo(1) N(1) C(14) 161.0(4)
N(1) Mo(1) P(1) C(1) 134.9(2)
N(1) Mo(1) P(1) C(5) -80.5(2)
N(1) Mo(1) P(1) C(9) 28.2(2)
P(1) Mo(1) N(2) N(3) 40(19)
N(2) Mo(1) P(1) C(1) 44.6(2)
N(2) Mo(1) P(1) C(5) -170.8(2)
N(2) Mo(1) P(1) C(9) -62.2(2)
P(1) Mo(1) N(4) N(5) 72(7)
N(4) Mo(1) P(1) C(1) -131.8(2)
N(4) Mo(1) P(1) C(5) 12.8(2)
N(4) Mo(1) P(1) C(9) 121.5(2)
P(2) Mo(1) P(3) C(24) 174.1(2)
P(2) Mo(1) P(3) C(25) 53.4(2)
P(2) Mo(1) P(3) C(26) -65.0(2)
P(3) Mo(1) P(2) C(15) -155.20(18)
P(3) Mo(1) P(2) C(16) 96.13(18)
P(3) Mo(1) P(2) C(20) -48.3(2)
P(2) Mo(1) N(1) C(10) 159.1(3)
P(2) Mo(1) N(1) C(14) -19.2(3)
N(1) Mo(1) P(2) C(15) 26.6(2)
N(1) Mo(1) P(2) C(16) -82.1(2)
N(1) Mo(1) P(2) C(20) 133.4(2)
P(2) Mo(1) N(2) N(3) -115(19)
N(2) Mo(1) P(2) C(15) 115.8(2)
N(2) Mo(1) P(2) C(16) 7.2(2)
N(2) Mo(1) P(2) C(20) -137.3(2)
P(2) Mo(1) N(4) N(5) -134(7)
N(4) Mo(1) P(2) C(15) -67.2(2)
N(4) Mo(1) P(2) C(16) -175.9(2)
N(4) Mo(1) P(2) C(20) 39.7(2)
P(3) Mo(1) N(1) C(10) 97(2)
P(3) Mo(1) N(1) C(14) -81(2)
N(1) Mo(1) P(3) C(24) -124(2)
N(1) Mo(1) P(3) C(25) 115(2)
N(1) Mo(1) P(3) C(26) -3(2)
P(3) Mo(1) N(2) N(3) 143(19)
N(2) Mo(1) P(3) C(24) -94.0(3)
N(2) Mo(1) P(3) C(25) 145.3(2)
N(2) Mo(1) P(3) C(26) 26.9(2)
P(3) Mo(1) N(4) N(5) -32(7)
N(4) Mo(1) P(3) C(24) 84.6(3)
N(4) Mo(1) P(3) C(25) -36.1(2)
N(4) Mo(1) P(3) C(26) -154.5(2)
N(1) Mo(1) N(2) N(3) -38(19)
N(2) Mo(1) N(1) C(10) 66.9(3)
N(2) Mo(1) N(1) C(14) -111.5(4)
N(1) Mo(1) N(4) N(5) 149(7)
N(4) Mo(1) N(1) C(10) -111.8(3)
N(4) Mo(1) N(1) C(14) 69.9(4)
N(2) Mo(1) N(4) N(5) -9(8)
N(4) Mo(1) N(2) N(3) 121(18)
Mo(1) P(1) C(1) C(2) -20.8(4)
Mo(1) P(1) C(1) C(3) 97.2(3)
Mo(1) P(1) C(1) C(4) -139.1(3)
Mo(1) P(1) C(5) C(6) -67.9(3)
Mo(1) P(1) C(5) C(7) 168.4(3)
Mo(1) P(1) C(5) C(8) 49.4(3)
Mo(1) P(1) C(9) C(10) -40.1(3)
C(1) P(1) C(5) C(6) 83.1(3)
C(1) P(1) C(5) C(7) -40.6(4)
C(1) P(1) C(5) C(8) -159.6(3)
C(5) P(1) C(1) C(2) -168.7(3)
C(5) P(1) C(1) C(3) -50.6(3)
C(5) P(1) C(1) C(4) 73.1(4)
C(1) P(1) C(9) C(10) -169.2(3)
C(9) P(1) C(1) C(2) 84.4(3)
C(9) P(1) C(1) C(3) -157.5(3)
C(9) P(1) C(1) C(4) -33.8(4)
C(5) P(1) C(9) C(10) 81.0(3)
C(9) P(1) C(5) C(6) -172.6(3)
C(9) P(1) C(5) C(7) 63.6(4)
C(9) P(1) C(5) C(8) -55.3(3)
Mo(1) P(2) C(15) C(14) -38.1(4)
Mo(1) P(2) C(16) C(17) 52.8(3)
Mo(1) P(2) C(16) C(18) 172.8(2)
Mo(1) P(2) C(16) C(19) -64.7(3)
Mo(1) P(2) C(20) C(21) -146.5(3)
Mo(1) P(2) C(20) C(22) -27.8(4)
Mo(1) P(2) C(20) C(23) 88.4(4)
C(15) P(2) C(16) C(17) -53.0(3)
C(15) P(2) C(16) C(18) 67.0(3)
C(15) P(2) C(16) C(19) -170.5(3)
C(16) P(2) C(15) C(14) 83.3(4)
C(15) P(2) C(20) C(21) -40.2(4)
C(15) P(2) C(20) C(22) 78.5(3)
C(15) P(2) C(20) C(23) -165.3(3)
C(20) P(2) C(15) C(14) -167.6(4)
C(16) P(2) C(20) C(21) 65.7(4)
C(16) P(2) C(20) C(22) -175.6(3)
C(16) P(2) C(20) C(23) -59.4(4)
C(20) P(2) C(16) C(17) -156.1(3)
C(20) P(2) C(16) C(18) -36.1(4)
C(20) P(2) C(16) C(19) 86.4(3)
Mo(1) N(1) C(10) C(9) -0.5(6)
Mo(1) N(1) C(10) C(11) 179.9(3)
Mo(1) N(1) C(14) C(13) -180.0(4)
Mo(1) N(1) C(14) C(15) -1.0(6)
C(10) N(1) C(14) C(13) 1.6(7)
C(10) N(1) C(14) C(15) -179.4(4)
C(14) N(1) C(10) C(9) 177.9(4)
C(14) N(1) C(10) C(11) -1.7(7)
P(1) C(9) C(10) N(1) 31.0(5)
P(1) C(9) C(10) C(11) -149.4(4)
N(1) C(10) C(11) C(12) 0.0(7)
C(9) C(10) C(11) C(12) -179.6(5)
C(10) C(11) C(12) C(13) 1.7(8)
C(11) C(12) C(13) C(14) -1.8(9)
C(12) C(13) C(14) N(1) 0.1(7)
C(12) C(13) C(14) C(15) -178.9(5)
N(1) C(14) C(15) P(2) 29.4(6)
C(13) C(14) C(15) P(2) -151.5(4)
